data_4331976
loop_
_publ_author_name
'Joseph, Crisjoe A.'
'Lee, Matthew S.'
'Iretskii, Alexei V.'
'Wu, Guang'
'Ford, Peter C.'

_publ_section_title
;
 Substituent Effects on Nitrosyl Iron Corrole Complexes Fe(Ar3C)(NO)
;
_journal_issue 5
_journal_name_full 'Inorganic Chemistry'
_journal_page_first 2075
_journal_page_last 2082
_journal_paper_doi 10.1021/ic051956j
_journal_volume 45
_journal_year 2006
_chemical_formula_sum 'C46 H35 Fe N5 O'
_chemical_formula_weight 729.64
_chemical_name_systematic
; 
 ? 
;
_space_group_IT_number 2
_symmetry_cell_setting triclinic
_symmetry_space_group_name_Hall '-P 1'
_symmetry_space_group_name_H-M 'P -1'
_atom_sites_solution_hydrogens geom
_atom_sites_solution_primary direct
_atom_sites_solution_secondary difmap
_audit_creation_method SHELXL-97
_cell_angle_alpha 87.514(2)
_cell_angle_beta 85.987(2)
_cell_angle_gamma 84.216(2)
_cell_formula_units_Z 2
_cell_length_a 10.6523(14)
_cell_length_b 10.9229(14)
_cell_length_c 15.285(2)
_cell_measurement_temperature 118(1)
_cell_volume 1763.9(4)
_computing_structure_refinement 'SHELXL-97 (Sheldrick, 1997)'
_computing_structure_solution 'SHELXS-97 (Sheldrick, 1990)'
_diffrn_ambient_temperature 118(1)
_diffrn_measured_fraction_theta_full 0.871
_diffrn_measured_fraction_theta_max 0.871
_diffrn_measurement_device_type 'CCD area detector'
_diffrn_measurement_method 'Omega scan'
_diffrn_radiation_monochromator graphite
_diffrn_radiation_source 'fine-focus sealed tube'
_diffrn_radiation_type MoK\a
_diffrn_radiation_wavelength 0.71073
_diffrn_reflns_av_R_equivalents 0.0264
_diffrn_reflns_av_sigmaI/netI 0.0446
_diffrn_reflns_limit_h_max 13
_diffrn_reflns_limit_h_min -14
_diffrn_reflns_limit_k_max 13
_diffrn_reflns_limit_k_min -14
_diffrn_reflns_limit_l_max 19
_diffrn_reflns_limit_l_min -19
_diffrn_reflns_number 15172
_diffrn_reflns_theta_full 28.15
_diffrn_reflns_theta_max 28.15
_diffrn_reflns_theta_min 1.34
_exptl_absorpt_coefficient_mu 0.473
_exptl_absorpt_correction_type multi-scan
_exptl_absorpt_process_details sadabs
_exptl_crystal_colour dark-red
_exptl_crystal_density_diffrn 1.374
_exptl_crystal_density_meas ?
_exptl_crystal_density_method 'not measured'
_exptl_crystal_description plate
_exptl_crystal_F_000 760
_exptl_crystal_size_max 0.3
_exptl_crystal_size_mid 0.3
_exptl_crystal_size_min 0.1
_refine_diff_density_max 0.666
_refine_diff_density_min -0.589
_refine_diff_density_rms 0.067
_refine_ls_extinction_method none
_refine_ls_goodness_of_fit_ref 1.036
_refine_ls_hydrogen_treatment mixed
_refine_ls_matrix_type full
_refine_ls_number_parameters 618
_refine_ls_number_reflns 7541
_refine_ls_number_restraints 0
_refine_ls_restrained_S_all 1.036
_refine_ls_R_factor_all 0.0612
_refine_ls_R_factor_gt 0.0431
_refine_ls_shift/su_max 0.001
_refine_ls_shift/su_mean 0.000
_refine_ls_structure_factor_coef Fsqd
_refine_ls_weighting_details 'calc w=1/[\s^2^(Fo^2^)+(0.0654P)^2^+0.8184P] where P=(Fo^2^+2Fc^2^)/3'
_refine_ls_weighting_scheme calc
_refine_ls_wR_factor_gt 0.1105
_refine_ls_wR_factor_ref 0.1190
_reflns_number_gt 5865
_reflns_number_total 7541
_reflns_threshold_expression >2sigma(I)
_cod_data_source_file ic051956jsup1.cif
_cod_data_source_block Fe(TTC)(NO)
_cod_depositor_comments
;
The following automatic conversions were performed:

'_exptl_crystal_density_meas' value 'n/a' was changed to '?' - the
value is perceived as not measured.

Automatic conversion script
Id: cif_fix_values 3008 2015-01-20 13:52:24Z robertas 
;
_cod_original_sg_symbol_H-M P-1
_cod_database_code 4331976

loop_
_symmetry_equiv_pos_as_xyz
'x, y, z'
'-x, -y, -z'

loop_
_atom_site_label
_atom_site_type_symbol
_atom_site_fract_x
_atom_site_fract_y
_atom_site_fract_z
_atom_site_U_iso_or_equiv
_atom_site_adp_type
_atom_site_occupancy
_atom_site_symmetry_multiplicity
_atom_site_calc_flag
C1 C 0.9546(2) 0.3741(2) 0.56030(14) 0.0197(4) Uani 1 1 d
C2 C 1.0409(2) 0.2901(2) 0.51182(15) 0.0224(5) Uani 1 1 d
C3 C 1.1472(2) 0.2699(2) 0.55758(15) 0.0217(5) Uani 1 1 d
C4 C 1.1282(2) 0.3425(2) 0.63457(14) 0.0196(4) Uani 1 1 d
C5 C 1.2107(2) 0.3671(2) 0.69668(14) 0.0197(4) Uani 1 1 d
C6 C 1.1760(2) 0.45646(19) 0.76103(14) 0.0189(4) Uani 1 1 d
C7 C 1.2502(2) 0.4813(2) 0.83176(14) 0.0214(5) Uani 1 1 d
C8 C 1.1816(2) 0.5673(2) 0.88188(15) 0.0236(5) Uani 1 1 d
C9 C 1.0640(2) 0.5988(2) 0.84257(14) 0.0197(5) Uani 1 1 d
C10 C 0.9648(2) 0.68457(19) 0.87197(14) 0.0199(5) Uani 1 1 d
C11 C 0.8523(2) 0.7142(2) 0.82917(14) 0.0206(5) Uani 1 1 d
C12 C 0.7542(2) 0.8101(2) 0.85001(15) 0.0221(5) Uani 1 1 d
C13 C 0.6638(2) 0.8063(2) 0.79130(15) 0.0224(5) Uani 1 1 d
C14 C 0.7041(2) 0.7082(2) 0.73413(14) 0.0199(5) Uani 1 1 d
C15 C 0.6379(2) 0.6747(2) 0.66239(14) 0.0204(5) Uani 1 1 d
C16 C 0.6892(2) 0.58434(19) 0.60605(14) 0.0183(4) Uani 1 1 d
C17 C 0.6457(2) 0.5416(2) 0.52665(14) 0.0209(5) Uani 1 1 d
C18 C 0.7350(2) 0.4538(2) 0.49423(15) 0.0220(5) Uani 1 1 d
C19 C 0.8346(2) 0.4407(2) 0.55266(14) 0.0199(5) Uani 1 1 d
C20 C 1.3400(2) 0.3008(2) 0.69334(14) 0.0194(4) Uani 1 1 d
C21 C 1.3584(2) 0.1731(2) 0.68961(14) 0.0218(5) Uani 1 1 d
C22 C 1.4796(2) 0.1118(2) 0.68437(15) 0.0242(5) Uani 1 1 d
C23 C 1.5858(2) 0.1756(2) 0.68224(14) 0.0244(5) Uani 1 1 d
C24 C 1.5673(2) 0.3036(2) 0.68444(15) 0.0249(5) Uani 1 1 d
C25 C 1.4469(2) 0.3655(2) 0.69001(15) 0.0228(5) Uani 1 1 d
C26 C 1.7175(3) 0.1102(3) 0.6792(2) 0.0345(6) Uani 1 1 d
C27 C 0.9737(2) 0.7477(2) 0.95540(14) 0.0197(5) Uani 1 1 d
C28 C 1.0705(2) 0.8204(2) 0.96854(15) 0.0221(5) Uani 1 1 d
C29 C 1.0714(2) 0.8813(2) 1.04587(15) 0.0240(5) Uani 1 1 d
C30 C 0.9777(2) 0.8712(2) 1.11291(14) 0.0241(5) Uani 1 1 d
C31 C 0.8826(2) 0.7977(2) 1.10032(15) 0.0235(5) Uani 1 1 d
C32 C 0.8802(2) 0.7366(2) 1.02289(15) 0.0249(5) Uani 1 1 d
C33 C 0.9779(3) 0.9381(3) 1.19683(17) 0.0315(6) Uani 1 1 d
C34 C 0.5107(2) 0.7396(2) 0.64777(14) 0.0208(5) Uani 1 1 d
C35 C 0.4104(2) 0.7333(2) 0.71070(15) 0.0241(5) Uani 1 1 d
C36 C 0.2904(2) 0.7904(2) 0.69536(16) 0.0245(5) Uani 1 1 d
C37 C 0.2682(2) 0.8575(2) 0.61759(15) 0.0236(5) Uani 1 1 d
C38 C 0.3688(2) 0.8645(2) 0.55534(15) 0.0259(5) Uani 1 1 d
C39 C 0.4881(2) 0.8063(2) 0.56964(15) 0.0242(5) Uani 1 1 d
C40 C 0.1389(2) 0.9200(3) 0.60072(19) 0.0300(6) Uani 1 1 d
C41 C 0.5867(3) 0.0807(3) 0.9804(3) 0.0661(11) Uani 1 1 d
C42 C 0.4928(4) 0.0712(4) 0.9251(2) 0.0604(10) Uani 1 1 d
C43 C 0.4071(4) -0.0086(3) 0.9453(3) 0.0685(12) Uani 1 1 d
C44 C 0.5439(3) 0.4072(3) 0.94387(19) 0.0392(7) Uani 1 1 d
C45 C 0.5767(3) 0.5249(3) 0.92640(19) 0.0380(6) Uani 1 1 d
C46 C 0.5327(3) 0.6179(3) 0.98193(19) 0.0393(7) Uani 1 1 d
Fe Fe 0.90787(3) 0.50167(3) 0.716406(19) 0.01772(10) Uani 1 1 d
H2 H 1.028(3) 0.257(3) 0.4559(19) 0.037(8) Uiso 1 1 d
H3 H 1.220(2) 0.219(2) 0.5425(16) 0.025(7) Uiso 1 1 d
H7 H 1.332(2) 0.441(2) 0.8422(16) 0.023(6) Uiso 1 1 d
H8 H 1.205(3) 0.600(2) 0.9354(18) 0.033(7) Uiso 1 1 d
H12 H 0.756(2) 0.869(2) 0.8972(16) 0.022(6) Uiso 1 1 d
H13 H 0.586(2) 0.859(2) 0.7895(15) 0.018(6) Uiso 1 1 d
H17 H 0.570(2) 0.575(2) 0.5018(16) 0.024(6) Uiso 1 1 d
H18 H 0.734(2) 0.410(2) 0.4424(17) 0.026(7) Uiso 1 1 d
H21 H 1.285(2) 0.127(2) 0.6908(15) 0.020(6) Uiso 1 1 d
H22 H 1.486(2) 0.028(2) 0.6828(15) 0.021(6) Uiso 1 1 d
H24 H 1.637(2) 0.352(2) 0.6822(15) 0.020(6) Uiso 1 1 d
H25 H 1.440(2) 0.456(2) 0.6896(16) 0.024(6) Uiso 1 1 d
H28 H 1.132(2) 0.829(2) 0.9235(16) 0.017(6) Uiso 1 1 d
H29 H 1.135(2) 0.935(2) 1.0498(16) 0.026(7) Uiso 1 1 d
H31 H 0.819(3) 0.787(2) 1.1427(17) 0.028(7) Uiso 1 1 d
H32 H 0.816(2) 0.688(2) 1.0197(15) 0.020(6) Uiso 1 1 d
H35 H 0.423(2) 0.686(2) 0.7672(17) 0.028(7) Uiso 1 1 d
H36 H 0.224(2) 0.782(2) 0.7376(17) 0.023(6) Uiso 1 1 d
H38 H 0.357(3) 0.910(3) 0.5014(19) 0.040(8) Uiso 1 1 d
H39 H 0.553(2) 0.812(2) 0.5235(17) 0.024(6) Uiso 1 1 d
H41 H 0.645(4) 0.140(4) 0.970(3) 0.071(11) Uiso 1 1 d
H42 H 0.492(4) 0.125(4) 0.877(3) 0.082(13) Uiso 1 1 d
H43 H 0.354(4) -0.017(4) 0.902(3) 0.077(12) Uiso 1 1 d
H44 H 0.577(3) 0.340(3) 0.908(2) 0.057(10) Uiso 1 1 d
H45 H 0.631(3) 0.546(3) 0.875(2) 0.046(8) Uiso 1 1 d
H46 H 0.557(3) 0.697(3) 0.969(2) 0.054(9) Uiso 1 1 d
H26A H 1.723(3) 0.027(3) 0.6594(19) 0.041(8) Uiso 1 1 d
H33A H 0.899(3) 0.984(3) 1.208(2) 0.052(9) Uiso 1 1 d
H40A H 0.136(3) 1.008(3) 0.608(2) 0.050(9) Uiso 1 1 d
H26B H 1.778(3) 0.155(3) 0.645(2) 0.053(10) Uiso 1 1 d
H33B H 0.995(3) 0.883(3) 1.246(2) 0.043(8) Uiso 1 1 d
H40B H 0.077(3) 0.886(3) 0.641(2) 0.046(9) Uiso 1 1 d
H26C H 1.745(4) 0.099(4) 0.740(3) 0.080(12) Uiso 1 1 d
H33C H 1.041(3) 0.993(3) 1.1933(19) 0.043(8) Uiso 1 1 d
H40C H 0.117(3) 0.909(2) 0.5416(19) 0.036(8) Uiso 1 1 d
N1 N 0.84756(17) 0.39873(17) 0.78433(12) 0.0211(4) Uani 1 1 d
N2 N 1.00894(17) 0.40364(17) 0.63365(12) 0.0199(4) Uani 1 1 d
N3 N 1.06228(17) 0.53017(16) 0.76831(11) 0.0187(4) Uani 1 1 d
N4 N 0.82106(17) 0.65396(17) 0.75656(12) 0.0198(4) Uani 1 1 d
N5 N 0.80506(17) 0.51939(16) 0.61919(11) 0.0193(4) Uani 1 1 d
O O 0.80380(18) 0.32332(17) 0.82927(13) 0.0412(5) Uani 1 1 d

loop_
_atom_site_aniso_label
_atom_site_aniso_U_11
_atom_site_aniso_U_22
_atom_site_aniso_U_33
_atom_site_aniso_U_23
_atom_site_aniso_U_13
_atom_site_aniso_U_12
C1 0.0190(11) 0.0237(11) 0.0172(10) -0.0025(8) -0.0021(9) -0.0039(9)
C2 0.0244(12) 0.0230(11) 0.0204(11) -0.0024(9) -0.0023(9) -0.0045(9)
C3 0.0194(12) 0.0229(11) 0.0228(11) -0.0024(9) -0.0002(9) -0.0021(9)
C4 0.0174(11) 0.0207(10) 0.0206(11) 0.0003(8) -0.0006(9) -0.0016(9)
C5 0.0171(11) 0.0210(11) 0.0209(11) 0.0028(8) -0.0023(9) -0.0029(9)
C6 0.0165(11) 0.0202(10) 0.0197(11) 0.0010(8) -0.0027(8) -0.0008(8)
C7 0.0186(11) 0.0247(11) 0.0209(11) -0.0001(9) -0.0040(9) 0.0002(9)
C8 0.0221(12) 0.0288(12) 0.0208(11) 0.0021(9) -0.0083(9) -0.0036(10)
C9 0.0196(11) 0.0217(10) 0.0186(10) 0.0007(8) -0.0051(9) -0.0039(9)
C10 0.0219(11) 0.0202(10) 0.0179(11) 0.0015(8) -0.0028(9) -0.0035(9)
C11 0.0215(11) 0.0223(11) 0.0187(11) 0.0006(8) -0.0047(9) -0.0040(9)
C12 0.0242(12) 0.0213(11) 0.0211(11) -0.0026(9) -0.0052(9) -0.0004(9)
C13 0.0217(12) 0.0228(11) 0.0222(11) 0.0010(9) -0.0042(9) 0.0009(9)
C14 0.0181(11) 0.0208(10) 0.0205(11) 0.0024(8) -0.0033(9) 0.0000(9)
C15 0.0161(11) 0.0252(11) 0.0199(11) 0.0046(9) -0.0032(9) -0.0028(9)
C16 0.0159(10) 0.0223(11) 0.0167(10) 0.0023(8) -0.0027(8) -0.0017(9)
C17 0.0182(11) 0.0263(11) 0.0190(11) 0.0007(9) -0.0049(9) -0.0044(9)
C18 0.0228(12) 0.0256(11) 0.0190(11) -0.0010(9) -0.0060(9) -0.0056(9)
C19 0.0226(11) 0.0212(11) 0.0169(10) -0.0015(8) -0.0037(9) -0.0043(9)
C20 0.0175(11) 0.0249(11) 0.0152(10) 0.0010(8) -0.0018(8) -0.0001(9)
C21 0.0207(12) 0.0253(11) 0.0202(11) -0.0004(9) -0.0045(9) -0.0035(10)
C22 0.0265(13) 0.0226(12) 0.0229(12) -0.0012(9) -0.0056(9) 0.0035(10)
C23 0.0204(12) 0.0329(13) 0.0191(11) 0.0020(9) -0.0046(9) 0.0029(10)
C24 0.0192(12) 0.0327(13) 0.0235(12) 0.0047(10) -0.0059(9) -0.0055(10)
C25 0.0231(12) 0.0244(12) 0.0210(11) 0.0022(9) -0.0042(9) -0.0018(9)
C26 0.0240(14) 0.0401(16) 0.0378(15) 0.0001(13) -0.0063(12) 0.0074(12)
C27 0.0190(11) 0.0221(11) 0.0179(10) -0.0007(8) -0.0053(9) 0.0017(9)
C28 0.0195(11) 0.0252(11) 0.0211(11) -0.0009(9) -0.0020(9) 0.0002(9)
C29 0.0221(12) 0.0247(12) 0.0261(12) -0.0046(9) -0.0072(10) -0.0013(10)
C30 0.0283(13) 0.0241(11) 0.0196(11) -0.0006(9) -0.0084(10) 0.0029(10)
C31 0.0254(12) 0.0272(12) 0.0174(11) 0.0004(9) -0.0003(10) -0.0009(10)
C32 0.0249(12) 0.0276(12) 0.0232(12) 0.0023(9) -0.0060(10) -0.0054(10)
C33 0.0344(15) 0.0378(14) 0.0225(13) -0.0060(11) -0.0069(11) 0.0004(13)
C34 0.0203(11) 0.0208(11) 0.0220(11) -0.0025(9) -0.0053(9) -0.0014(9)
C35 0.0249(12) 0.0265(12) 0.0208(11) 0.0008(9) -0.0033(9) -0.0008(10)
C36 0.0190(12) 0.0285(12) 0.0254(12) -0.0054(10) 0.0018(10) -0.0009(10)
C37 0.0210(12) 0.0235(11) 0.0272(12) -0.0080(9) -0.0074(9) -0.0003(9)
C38 0.0261(12) 0.0304(12) 0.0208(12) -0.0005(10) -0.0080(10) 0.0027(10)
C39 0.0227(12) 0.0295(12) 0.0198(11) 0.0004(9) -0.0026(9) 0.0011(10)
C40 0.0235(13) 0.0332(14) 0.0339(14) -0.0084(11) -0.0095(11) 0.0027(11)
C41 0.0283(17) 0.0444(19) 0.121(4) 0.011(2) 0.006(2) 0.0036(15)
C42 0.078(3) 0.058(2) 0.0370(18) 0.0015(16) 0.0049(18) 0.023(2)
C43 0.065(3) 0.046(2) 0.098(3) -0.019(2) -0.052(2) 0.0136(18)
C44 0.0292(15) 0.0498(17) 0.0373(15) 0.0005(13) -0.0003(12) -0.0007(13)
C45 0.0319(15) 0.0488(17) 0.0313(14) 0.0091(12) 0.0042(12) -0.0028(13)
C46 0.0309(15) 0.0434(16) 0.0429(16) 0.0068(13) 0.0009(12) -0.0056(13)
Fe 0.01631(17) 0.02127(17) 0.01576(16) 0.00021(11) -0.00407(12) -0.00096(12)
N1 0.0178(9) 0.0240(10) 0.0209(9) -0.0001(8) -0.0039(8) 0.0030(8)
N2 0.0166(9) 0.0237(9) 0.0198(9) 0.0006(7) -0.0047(7) -0.0021(8)
N3 0.0198(9) 0.0205(9) 0.0156(9) -0.0024(7) -0.0018(7) -0.0004(7)
N4 0.0176(9) 0.0233(9) 0.0185(9) 0.0018(7) -0.0049(7) -0.0013(8)
N5 0.0187(9) 0.0227(9) 0.0170(9) 0.0000(7) -0.0040(7) -0.0022(8)
O 0.0340(11) 0.0394(10) 0.0473(12) 0.0211(9) 0.0030(9) -0.0024(9)

loop_
_atom_type_symbol
_atom_type_description
_atom_type_scat_dispersion_real
_atom_type_scat_dispersion_imag
_atom_type_scat_source
C C 0.0033 0.0016 'International Tables Vol C Tables 4.2.6.8 and 6.1.1.4'
H H 0.0000 0.0000 'International Tables Vol C Tables 4.2.6.8 and 6.1.1.4'
N N 0.0061 0.0033 'International Tables Vol C Tables 4.2.6.8 and 6.1.1.4'
O O 0.0106 0.0060 'International Tables Vol C Tables 4.2.6.8 and 6.1.1.4'
Fe Fe 0.3463 0.8444 'International Tables Vol C Tables 4.2.6.8 and 6.1.1.4'

loop_
_geom_angle_atom_site_label_1
_geom_angle_atom_site_label_2
_geom_angle_atom_site_label_3
_geom_angle
_geom_angle_site_symmetry_1
_geom_angle_site_symmetry_3
N2 C1 C19 111.49(19) . .
N2 C1 C2 108.95(19) . .
C19 C1 C2 139.4(2) . .
C3 C2 C1 106.9(2) . .
C3 C2 H2 126.4(17) . .
C1 C2 H2 126.6(17) . .
C2 C3 C4 108.1(2) . .
C2 C3 H3 126.9(16) . .
C4 C3 H3 125.0(16) . .
N2 C4 C5 121.0(2) . .
N2 C4 C3 107.18(18) . .
C5 C4 C3 131.4(2) . .
C4 C5 C6 121.6(2) . .
C4 C5 C20 118.9(2) . .
C6 C5 C20 119.51(19) . .
N3 C6 C5 125.67(19) . .
N3 C6 C7 108.61(19) . .
C5 C6 C7 125.7(2) . .
C8 C7 C6 108.0(2) . .
C8 C7 H7 126.9(15) . .
C6 C7 H7 125.1(15) . .
C7 C8 C9 107.5(2) . .
C7 C8 H8 127.4(16) . .
C9 C8 H8 125.1(16) . .
N3 C9 C10 124.08(19) . .
N3 C9 C8 108.9(2) . .
C10 C9 C8 127.0(2) . .
C9 C10 C11 124.5(2) . .
C9 C10 C27 119.46(18) . .
C11 C10 C27 115.99(19) . .
N4 C11 C10 123.9(2) . .
N4 C11 C12 108.95(18) . .
C10 C11 C12 127.2(2) . .
C13 C12 C11 107.3(2) . .
C13 C12 H12 128.1(14) . .
C11 C12 H12 124.5(14) . .
C12 C13 C14 107.7(2) . .
C12 C13 H13 126.2(14) . .
C14 C13 H13 126.1(14) . .
N4 C14 C15 125.0(2) . .
N4 C14 C13 109.29(19) . .
C15 C14 C13 125.6(2) . .
C16 C15 C14 121.6(2) . .
C16 C15 C34 119.54(19) . .
C14 C15 C34 118.9(2) . .
N5 C16 C15 121.19(19) . .
N5 C16 C17 107.15(18) . .
C15 C16 C17 131.6(2) . .
C18 C17 C16 107.88(19) . .
C18 C17 H17 128.3(15) . .
C16 C17 H17 123.7(15) . .
C17 C18 C19 107.2(2) . .
C17 C18 H18 127.5(15) . .
C19 C18 H18 125.3(15) . .
N5 C19 C1 111.82(18) . .
N5 C19 C18 108.97(19) . .
C1 C19 C18 139.2(2) . .
C21 C20 C25 117.9(2) . .
C21 C20 C5 121.2(2) . .
C25 C20 C5 120.8(2) . .
C20 C21 C22 121.0(2) . .
C20 C21 H21 118.7(14) . .
C22 C21 H21 120.3(14) . .
C23 C22 C21 121.3(2) . .
C23 C22 H22 121.7(16) . .
C21 C22 H22 117.0(16) . .
C22 C23 C24 117.7(2) . .
C22 C23 C26 121.8(2) . .
C24 C23 C26 120.4(2) . .
C25 C24 C23 121.5(2) . .
C25 C24 H24 117.6(15) . .
C23 C24 H24 121.0(15) . .
C24 C25 C20 120.6(2) . .
C24 C25 H25 117.6(15) . .
C20 C25 H25 121.7(15) . .
C23 C26 H26A 113.9(18) . .
C23 C26 H26B 112(2) . .
H26A C26 H26B 110(3) . .
C23 C26 H26C 108(2) . .
H26A C26 H26C 103(3) . .
H26B C26 H26C 109(3) . .
C28 C27 C32 118.1(2) . .
C28 C27 C10 122.8(2) . .
C32 C27 C10 119.1(2) . .
C29 C28 C27 120.5(2) . .
C29 C28 H28 121.1(15) . .
C27 C28 H28 118.4(15) . .
C28 C29 C30 121.5(2) . .
C28 C29 H29 117.3(16) . .
C30 C29 H29 121.0(16) . .
C31 C30 C29 118.0(2) . .
C31 C30 C33 120.4(2) . .
C29 C30 C33 121.6(2) . .
C30 C31 C32 121.1(2) . .
C30 C31 H31 121.6(16) . .
C32 C31 H31 117.3(17) . .
C31 C32 C27 120.8(2) . .
C31 C32 H32 116.5(15) . .
C27 C32 H32 122.7(15) . .
C30 C33 H33A 110(2) . .
C30 C33 H33B 112.3(18) . .
H33A C33 H33B 109(3) . .
C30 C33 H33C 111.2(19) . .
H33A C33 H33C 108(3) . .
H33B C33 H33C 106(3) . .
C35 C34 C39 118.0(2) . .
C35 C34 C15 121.14(19) . .
C39 C34 C15 120.8(2) . .
C34 C35 C36 120.9(2) . .
C34 C35 H35 120.0(15) . .
C36 C35 H35 119.1(15) . .
C37 C36 C35 121.0(2) . .
C37 C36 H36 119.8(15) . .
C35 C36 H36 119.2(15) . .
C38 C37 C36 117.9(2) . .
C38 C37 C40 120.8(2) . .
C36 C37 C40 121.3(2) . .
C37 C38 C39 121.4(2) . .
C37 C38 H38 119.8(17) . .
C39 C38 H38 118.7(18) . .
C38 C39 C34 120.8(2) . .
C38 C39 H39 117.8(15) . .
C34 C39 H39 121.4(15) . .
C37 C40 H40A 111.0(19) . .
C37 C40 H40B 109.1(18) . .
H40A C40 H40B 109(3) . .
C37 C40 H40C 112.0(17) . .
H40A C40 H40C 106(2) . .
H40B C40 H40C 109(2) . .
C43 C41 C42 119.9(4) 2_657 .
C43 C41 H41 119(2) 2_657 .
C42 C41 H41 121(2) . .
C43 C42 C41 119.5(3) . .
C43 C42 H42 125(3) . .
C41 C42 H42 116(3) . .
C42 C43 C41 120.6(3) . 2_657
C42 C43 H43 114(3) . .
C41 C43 H43 125(3) 2_657 .
C45 C44 C46 119.8(3) . 2_667
C45 C44 H44 122(2) . .
C46 C44 H44 118(2) 2_667 .
C44 C45 C46 120.3(3) . .
C44 C45 H45 122.0(18) . .
C46 C45 H45 117.7(18) . .
C45 C46 C44 119.9(3) . 2_667
C45 C46 H46 119(2) . .
C44 C46 H46 121(2) 2_667 .
N1 Fe N2 103.05(9) . .
N1 Fe N5 106.30(8) . .
N2 Fe N5 79.19(8) . .
N1 Fe N4 102.63(8) . .
N2 Fe N4 153.47(8) . .
N5 Fe N4 87.36(8) . .
N1 Fe N3 103.28(8) . .
N2 Fe N3 87.65(8) . .
N5 Fe N3 149.63(8) . .
N4 Fe N3 92.85(8) . .
O N1 Fe 177.11(19) . .
C1 N2 C4 108.88(18) . .
C1 N2 Fe 117.76(15) . .
C4 N2 Fe 133.02(15) . .
C6 N3 C9 107.06(17) . .
C6 N3 Fe 126.21(15) . .
C9 N3 Fe 122.97(15) . .
C14 N4 C11 106.71(18) . .
C14 N4 Fe 127.60(15) . .
C11 N4 Fe 124.19(14) . .
C19 N5 C16 108.78(17) . .
C19 N5 Fe 117.52(14) . .
C16 N5 Fe 132.72(15) . .

loop_
_geom_bond_atom_site_label_1
_geom_bond_atom_site_label_2
_geom_bond_distance
_geom_bond_site_symmetry_2
C1 N2 1.362(3) .
C1 C19 1.415(3) .
C1 C2 1.425(3) .
C2 C3 1.366(3) .
C2 H2 0.97(3) .
C3 C4 1.439(3) .
C3 H3 0.93(3) .
C4 N2 1.375(3) .
C4 C5 1.390(3) .
C5 C6 1.420(3) .
C5 C20 1.489(3) .
C6 N3 1.385(3) .
C6 C7 1.434(3) .
C7 C8 1.360(3) .
C7 H7 0.96(3) .
C8 C9 1.432(3) .
C8 H8 0.96(3) .
C9 N3 1.389(3) .
C9 C10 1.403(3) .
C10 C11 1.408(3) .
C10 C27 1.489(3) .
C11 N4 1.391(3) .
C11 C12 1.432(3) .
C12 C13 1.367(3) .
C12 H12 0.99(2) .
C13 C14 1.425(3) .
C13 H13 0.96(2) .
C14 N4 1.383(3) .
C14 C15 1.425(3) .
C15 C16 1.383(3) .
C15 C34 1.491(3) .
C16 N5 1.383(3) .
C16 C17 1.441(3) .
C17 C18 1.365(3) .
C17 H17 0.95(3) .
C18 C19 1.427(3) .
C18 H18 0.95(3) .
C19 N5 1.359(3) .
C20 C21 1.392(3) .
C20 C25 1.397(3) .
C21 C22 1.392(3) .
C21 H21 0.97(2) .
C22 C23 1.384(3) .
C22 H22 0.91(3) .
C23 C24 1.393(3) .
C23 C26 1.507(3) .
C24 C25 1.388(3) .
C24 H24 0.95(3) .
C25 H25 0.99(2) .
C26 H26A 0.96(3) .
C26 H26B 0.96(3) .
C26 H26C 0.99(4) .
C27 C28 1.393(3) .
C27 C32 1.394(3) .
C28 C29 1.382(3) .
C28 H28 0.92(3) .
C29 C30 1.388(3) .
C29 H29 0.94(3) .
C30 C31 1.383(3) .
C30 C33 1.504(3) .
C31 C32 1.387(3) .
C31 H31 0.92(3) .
C32 H32 0.91(3) .
C33 H33A 0.94(3) .
C33 H33B 0.96(3) .
C33 H33C 0.94(3) .
C34 C35 1.392(3) .
C34 C39 1.395(3) .
C35 C36 1.395(3) .
C35 H35 1.00(3) .
C36 C37 1.391(3) .
C36 H36 0.93(3) .
C37 C38 1.388(3) .
C37 C40 1.508(3) .
C38 C39 1.390(3) .
C38 H38 0.96(3) .
C39 H39 0.96(3) .
C40 H40A 0.97(3) .
C40 H40B 0.96(3) .
C40 H40C 0.96(3) .
C41 C43 1.354(6) 2_657
C41 C42 1.370(6) .
C41 H41 0.94(4) .
C42 C43 1.336(6) .
C42 H42 0.92(4) .
C43 C41 1.354(6) 2_657
C43 H43 0.92(4) .
C44 C45 1.375(4) .
C44 C46 1.384(4) 2_667
C44 H44 0.95(3) .
C45 C46 1.377(4) .
C45 H45 0.98(3) .
C46 C44 1.384(4) 2_667
C46 H46 0.93(3) .
Fe N1 1.6450(19) .
Fe N2 1.8974(19) .
Fe N5 1.8987(17) .
Fe N4 1.9230(19) .
Fe N3 1.9336(18) .
N1 O 1.162(2) .

loop_
_geom_torsion_atom_site_label_1
_geom_torsion_atom_site_label_2
_geom_torsion_atom_site_label_3
_geom_torsion_atom_site_label_4
_geom_torsion
_geom_torsion_site_symmetry_1
_geom_torsion_site_symmetry_4
N2 C1 C2 C3 0.2(3) . .
C19 C1 C2 C3 175.1(3) . .
C1 C2 C3 C4 -0.6(3) . .
C2 C3 C4 N2 0.9(2) . .
C2 C3 C4 C5 -171.2(2) . .
N2 C4 C5 C6 -0.5(3) . .
C3 C4 C5 C6 170.7(2) . .
N2 C4 C5 C20 -178.37(19) . .
C3 C4 C5 C20 -7.2(4) . .
C4 C5 C6 N3 -2.1(3) . .
C20 C5 C6 N3 175.77(19) . .
C4 C5 C6 C7 174.7(2) . .
C20 C5 C6 C7 -7.4(3) . .
N3 C6 C7 C8 0.9(3) . .
C5 C6 C7 C8 -176.3(2) . .
C6 C7 C8 C9 -0.7(3) . .
C7 C8 C9 N3 0.3(3) . .
C7 C8 C9 C10 -179.5(2) . .
N3 C9 C10 C11 -1.6(4) . .
C8 C9 C10 C11 178.2(2) . .
N3 C9 C10 C27 176.47(19) . .
C8 C9 C10 C27 -3.7(3) . .
C9 C10 C11 N4 6.0(4) . .
C27 C10 C11 N4 -172.12(19) . .
C9 C10 C11 C12 -172.4(2) . .
C27 C10 C11 C12 9.5(3) . .
N4 C11 C12 C13 1.0(3) . .
C10 C11 C12 C13 179.5(2) . .
C11 C12 C13 C14 0.3(3) . .
C12 C13 C14 N4 -1.5(3) . .
C12 C13 C14 C15 -178.7(2) . .
N4 C14 C15 C16 -2.0(3) . .
C13 C14 C15 C16 174.8(2) . .
N4 C14 C15 C34 178.4(2) . .
C13 C14 C15 C34 -4.8(3) . .
C14 C15 C16 N5 2.5(3) . .
C34 C15 C16 N5 -177.85(19) . .
C14 C15 C16 C17 -174.7(2) . .
C34 C15 C16 C17 4.9(4) . .
N5 C16 C17 C18 -0.2(2) . .
C15 C16 C17 C18 177.3(2) . .
C16 C17 C18 C19 0.0(3) . .
N2 C1 C19 N5 1.4(3) . .
C2 C1 C19 N5 -173.4(3) . .
N2 C1 C19 C18 178.9(3) . .
C2 C1 C19 C18 4.1(5) . .
C17 C18 C19 N5 0.2(3) . .
C17 C18 C19 C1 -177.3(3) . .
C4 C5 C20 C21 -51.3(3) . .
C6 C5 C20 C21 130.8(2) . .
C4 C5 C20 C25 125.9(2) . .
C6 C5 C20 C25 -52.0(3) . .
C25 C20 C21 C22 1.2(3) . .
C5 C20 C21 C22 178.4(2) . .
C20 C21 C22 C23 -0.3(3) . .
C21 C22 C23 C24 -0.8(3) . .
C21 C22 C23 C26 178.2(2) . .
C22 C23 C24 C25 1.0(3) . .
C26 C23 C24 C25 -178.0(2) . .
C23 C24 C25 C20 -0.2(3) . .
C21 C20 C25 C24 -0.9(3) . .
C5 C20 C25 C24 -178.2(2) . .
C9 C10 C27 C28 59.6(3) . .
C11 C10 C27 C28 -122.2(2) . .
C9 C10 C27 C32 -122.0(2) . .
C11 C10 C27 C32 56.2(3) . .
C32 C27 C28 C29 -1.3(3) . .
C10 C27 C28 C29 177.19(19) . .
C27 C28 C29 C30 0.8(3) . .
C28 C29 C30 C31 0.1(3) . .
C28 C29 C30 C33 -179.5(2) . .
C29 C30 C31 C32 -0.5(3) . .
C33 C30 C31 C32 179.2(2) . .
C30 C31 C32 C27 -0.1(3) . .
C28 C27 C32 C31 0.9(3) . .
C10 C27 C32 C31 -177.6(2) . .
C16 C15 C34 C35 118.7(2) . .
C14 C15 C34 C35 -61.7(3) . .
C16 C15 C34 C39 -60.0(3) . .
C14 C15 C34 C39 119.6(2) . .
C39 C34 C35 C36 1.1(3) . .
C15 C34 C35 C36 -177.6(2) . .
C34 C35 C36 C37 -1.5(4) . .
C35 C36 C37 C38 0.9(3) . .
C35 C36 C37 C40 -179.7(2) . .
C36 C37 C38 C39 0.1(4) . .
C40 C37 C38 C39 -179.3(2) . .
C37 C38 C39 C34 -0.5(4) . .
C35 C34 C39 C38 -0.1(3) . .
C15 C34 C39 C38 178.6(2) . .
C43 C41 C42 C43 0.6(6) 2_657 .
C41 C42 C43 C41 -0.6(6) . 2_657
C46 C44 C45 C46 -0.6(5) 2_667 .
C44 C45 C46 C44 0.6(5) . 2_667
N2 Fe N1 O -46(4) . .
N5 Fe N1 O 37(4) . .
N4 Fe N1 O 128(4) . .
N3 Fe N1 O -136(4) . .
C19 C1 N2 C4 -176.06(18) . .
C2 C1 N2 C4 0.4(2) . .
C19 C1 N2 Fe 9.7(2) . .
C2 C1 N2 Fe -173.84(14) . .
C5 C4 N2 C1 172.3(2) . .
C3 C4 N2 C1 -0.8(2) . .
C5 C4 N2 Fe -14.7(3) . .
C3 C4 N2 Fe 172.24(16) . .
N1 Fe N2 C1 91.74(17) . .
N5 Fe N2 C1 -12.69(16) . .
N4 Fe N2 C1 -73.5(2) . .
N3 Fe N2 C1 -165.18(16) . .
N1 Fe N2 C4 -80.8(2) . .
N5 Fe N2 C4 174.8(2) . .
N4 Fe N2 C4 114.0(2) . .
N3 Fe N2 C4 22.3(2) . .
C5 C6 N3 C9 176.5(2) . .
C7 C6 N3 C9 -0.7(2) . .
C5 C6 N3 Fe 18.1(3) . .
C7 C6 N3 Fe -159.19(15) . .
C10 C9 N3 C6 -179.9(2) . .
C8 C9 N3 C6 0.3(2) . .
C10 C9 N3 Fe -20.6(3) . .
C8 C9 N3 Fe 159.61(15) . .
N1 Fe N3 C6 80.41(18) . .
N2 Fe N3 C6 -22.45(18) . .
N5 Fe N3 C6 -86.3(2) . .
N4 Fe N3 C6 -175.90(17) . .
N1 Fe N3 C9 -74.87(17) . .
N2 Fe N3 C9 -177.73(17) . .
N5 Fe N3 C9 118.46(19) . .
N4 Fe N3 C9 28.82(17) . .
C15 C14 N4 C11 179.3(2) . .
C13 C14 N4 C11 2.1(2) . .
C15 C14 N4 Fe -14.4(3) . .
C13 C14 N4 Fe 168.41(15) . .
C10 C11 N4 C14 179.5(2) . .
C12 C11 N4 C14 -1.8(2) . .
C10 C11 N4 Fe 12.6(3) . .
C12 C11 N4 Fe -168.79(15) . .
N1 Fe N4 C14 -85.03(19) . .
N2 Fe N4 C14 80.2(3) . .
N5 Fe N4 C14 21.09(18) . .
N3 Fe N4 C14 170.68(18) . .
N1 Fe N4 C11 79.12(19) . .
N2 Fe N4 C11 -115.6(2) . .
N5 Fe N4 C11 -174.76(18) . .
N3 Fe N4 C11 -25.17(18) . .
C1 C19 N5 C16 177.94(18) . .
C18 C19 N5 C16 -0.3(2) . .
C1 C19 N5 Fe -12.0(2) . .
C18 C19 N5 Fe 169.78(15) . .
C15 C16 N5 C19 -177.5(2) . .
C17 C16 N5 C19 0.3(2) . .
C15 C16 N5 Fe 14.5(3) . .
C17 C16 N5 Fe -167.70(16) . .
N1 Fe N5 C19 -87.07(17) . .
N2 Fe N5 C19 13.52(16) . .
N4 Fe N5 C19 170.54(17) . .
N3 Fe N5 C19 79.4(2) . .
N1 Fe N5 C16 80.1(2) . .
N2 Fe N5 C16 -179.3(2) . .
N4 Fe N5 C16 -22.3(2) . .
N3 Fe N5 C16 -113.4(2) . .
